data_1556298
loop_
_publ_author_name
'Smit, Theo M.'
'Tomov, Atanas K.'
'Britovsek, George J. P.'
'Gibson, Vernon C.'
'White, Andrew J. P.'
'Williams, David J.'

_publ_section_title
;
 The effect of imine-carbon substituents in bis(imino)pyridine-based
 ethylene polymerisation catalysts across the transition series
;
_journal_issue 3
_journal_name_full 'Catalysis Science &amp; Technology'
_journal_page_first 643
_journal_paper_doi 10.1039/c2cy00448h
_journal_volume 2
_journal_year 2012
_chemical_formula_moiety 'C27 H31 Cl2 Fe N3 S2, C H2 Cl2'
_chemical_formula_sum 'C28 H33 Cl4 Fe N3 S2'
_chemical_formula_weight 673.34
_space_group_IT_number 15
_space_group_name_Hall '-C 2yc'
_space_group_name_H-M_alt 'C 1 2/c 1'
_symmetry_cell_setting monoclinic
_symmetry_space_group_name_H-M 'C 1 2/c 1'
_atom_sites_solution_hydrogens geom
_atom_sites_solution_primary direct
_atom_sites_solution_secondary difmap
_audit_creation_method SHELXL
_cell_angle_alpha 90.00
_cell_angle_beta 106.957(3)
_cell_angle_gamma 90.00
_cell_formula_units_Z 8
_cell_length_a 23.2849(8)
_cell_length_b 16.2809(4)
_cell_length_c 17.6654(5)
_cell_measurement_reflns_used 38
_cell_measurement_temperature 293
_cell_measurement_theta_max 27.49
_cell_measurement_theta_min 10.61
_cell_volume 6405.8(3)
_computing_cell_refinement 'Siemens XSCANS'
_computing_data_collection 'Siemens XSCANS'
_computing_data_reduction 'Siemens SHELXTL'
_computing_molecular_graphics 'Siemens SHELXTL'
_computing_publication_material 'Siemens SHELXTL'
_computing_structure_refinement 'SHELXL-93 (Sheldrick, 1993)'
_computing_structure_solution 'SHELXS-86 (Sheldrick, 1990)'
_diffrn_ambient_temperature 293
_diffrn_measured_fraction_theta_full 0.998
_diffrn_measured_fraction_theta_max 0.999
_diffrn_measurement_device_type 'Siemens P4'
_diffrn_measurement_method '\w scans'
_diffrn_radiation_monochromator graphite
_diffrn_radiation_source 'fine-focus sealed tube'
_diffrn_radiation_type CuK\a
_diffrn_radiation_wavelength 1.54178
_diffrn_reflns_av_R_equivalents 0.0506
_diffrn_reflns_av_sigmaI/netI 0.0612
_diffrn_reflns_limit_h_max 26
_diffrn_reflns_limit_h_min 0
_diffrn_reflns_limit_k_max 0
_diffrn_reflns_limit_k_min -18
_diffrn_reflns_limit_l_max 18
_diffrn_reflns_limit_l_min -19
_diffrn_reflns_number 4875
_diffrn_reflns_theta_full 59.99
_diffrn_reflns_theta_max 59.99
_diffrn_reflns_theta_min 3.36
_diffrn_standards_interval_count 97
_diffrn_standards_number 3
_exptl_absorpt_coefficient_mu 8.237
_exptl_absorpt_correction_T_max 0.1784
_exptl_absorpt_correction_T_min 0.0585
_exptl_absorpt_correction_type psi-scan
_exptl_absorpt_process_details 'Bruker XPREP ver 5.1 (1997)'
_exptl_crystal_colour 'Dark brown'
_exptl_crystal_density_diffrn 1.396
_exptl_crystal_description prisms
_exptl_crystal_F_000 2784
_exptl_crystal_size_max 0.33
_exptl_crystal_size_mid 0.30
_exptl_crystal_size_min 0.27
_refine_diff_density_max 0.363
_refine_diff_density_min -0.285
_refine_diff_density_rms 0.055
_refine_ls_extinction_coef 0.00036(4)
_refine_ls_extinction_expression Fc^*^=kFc[1+0.001xFc^2^\l^3^/sin(2\q)]^-1/4^
_refine_ls_extinction_method SHELXL
_refine_ls_goodness_of_fit_all 1.027
_refine_ls_goodness_of_fit_ref 1.103
_refine_ls_hydrogen_treatment constr
_refine_ls_matrix_type full
_refine_ls_number_parameters 368
_refine_ls_number_reflns 4307
_refine_ls_number_restraints 0
_refine_ls_restrained_S_all 1.051
_refine_ls_restrained_S_obs 1.103
_refine_ls_R_factor_all 0.0892
_refine_ls_R_factor_gt 0.0539
_refine_ls_shift/su_max 0.001
_refine_ls_shift/su_mean 0.000
_refine_ls_structure_factor_coef Fsqd
_refine_ls_weighting_details 'calc w=1/[\s^2^(Fo^2^)+(0.0734P)^2^+0.0000P] where P=(Fo^2^+2Fc^2^)/3'
_refine_ls_weighting_scheme calc
_refine_ls_wR_factor_all 0.1494
_refine_ls_wR_factor_ref 0.1265
_reflns_number_gt 3194
_reflns_number_total 4743
_reflns_threshold_expression >2sigma(I)
_cod_data_source_file c2cy00448h.txt
_cod_data_source_block '[Fe(2)Cl2]'
_cod_depositor_comments
;
The following automatic conversions were performed:

data item '_symmetry_cell_setting' value 'Monoclinic' was changed to
'monoclinic' in accordance with the
/home/saulius/struct/COD-crude-data/automatic-downloads/DataCite-retrospective/RSC/depositions/lib/dictionaries/cif_core.dic
dictionary named 'cif_core.dic' version 2.4.2 last updated on
2011-04-26.

Automatic conversion script
Id: cif_fix_values 6909 2019-04-08 15:41:33Z antanas 
;
_cod_original_sg_symbol_H-M C2/c
_cod_database_code 1556298

loop_
_symmetry_equiv_pos_as_xyz
'x, y, z'
'-x, y, -z+1/2'
'x+1/2, y+1/2, z'
'-x+1/2, y+1/2, -z+1/2'
'-x, -y, -z'
'x, -y, z-1/2'
'-x+1/2, -y+1/2, -z'
'x+1/2, -y+1/2, z-1/2'

loop_
_atom_site_aniso_label
_atom_site_aniso_U_11
_atom_site_aniso_U_22
_atom_site_aniso_U_33
_atom_site_aniso_U_23
_atom_site_aniso_U_13
_atom_site_aniso_U_12
Fe 0.0556(4) 0.0727(5) 0.0473(4) -0.0043(4) 0.0248(3) 0.0048(4)
Cl1 0.0691(8) 0.1332(14) 0.0730(8) 0.0083(9) 0.0311(7) -0.0181(9)
Cl2 0.1063(11) 0.0737(9) 0.0556(7) -0.0084(6) 0.0263(7) 0.0077(8)
N1 0.049(2) 0.061(2) 0.056(2) -0.005(2) 0.025(2) -0.001(2)
C2 0.055(3) 0.072(3) 0.051(3) -0.005(2) 0.024(2) -0.002(2)
C3 0.066(3) 0.084(4) 0.058(3) -0.007(3) 0.033(2) 0.007(3)
C4 0.074(4) 0.103(5) 0.062(3) -0.021(3) 0.033(3) 0.009(3)
C5 0.064(3) 0.084(4) 0.076(4) -0.020(3) 0.035(3) 0.010(3)
C6 0.049(2) 0.064(3) 0.059(3) -0.003(2) 0.022(2) 0.001(2)
C7 0.054(3) 0.069(3) 0.046(2) -0.003(2) 0.019(2) -0.004(2)
N7 0.057(2) 0.063(3) 0.046(2) 0.001(2) 0.024(2) 0.005(2)
S7 0.0776(9) 0.1211(13) 0.0523(7) 0.0139(8) 0.0320(6) 0.0198(9)
C8 0.117(6) 0.134(7) 0.059(3) 0.020(4) 0.033(4) 0.043(5)
C9 0.053(3) 0.066(3) 0.059(3) -0.001(2) 0.023(2) -0.001(2)
N9 0.051(2) 0.062(3) 0.060(2) 0.002(2) 0.021(2) -0.001(2)
S9 0.0587(8) 0.1022(12) 0.0848(9) 0.0043(8) 0.0247(7) 0.0189(8)
C10 0.097(5) 0.120(7) 0.108(6) 0.022(5) 0.029(4) 0.052(5)
C11 0.059(3) 0.073(3) 0.039(2) 0.002(2) 0.024(2) 0.008(2)
C12 0.067(3) 0.074(3) 0.049(2) 0.003(2) 0.030(2) 0.004(3)
C13 0.086(4) 0.079(4) 0.074(3) 0.004(3) 0.047(3) 0.016(3)
C14 0.074(4) 0.092(5) 0.085(4) 0.012(3) 0.039(3) 0.026(3)
C15 0.055(3) 0.109(5) 0.084(4) 0.010(4) 0.030(3) 0.006(3)
C16 0.055(3) 0.083(4) 0.060(3) 0.004(3) 0.020(2) 0.002(3)
C17 0.066(3) 0.075(4) 0.073(3) 0.000(3) 0.030(3) -0.005(3)
C18 0.099(5) 0.127(7) 0.167(8) 0.016(6) 0.075(6) 0.043(5)
C19 0.065(3) 0.095(5) 0.085(4) -0.003(4) 0.013(3) -0.008(3)
C20 0.057(3) 0.072(3) 0.058(3) 0.006(2) 0.019(2) 0.012(2)
C21 0.066(3) 0.084(4) 0.066(3) 0.013(3) 0.024(3) 0.009(3)
C22 0.085(4) 0.100(5) 0.070(4) 0.020(3) 0.037(3) 0.026(4)
C23 0.074(4) 0.122(6) 0.065(3) -0.005(4) 0.014(3) 0.036(4)
C24 0.069(3) 0.090(5) 0.082(4) -0.011(4) 0.008(3) 0.011(3)
C25 0.063(3) 0.080(4) 0.064(3) 0.000(3) 0.013(2) 0.007(3)
C26 0.087(4) 0.098(5) 0.097(5) 0.021(4) 0.034(4) -0.011(4)
C27 0.106(6) 0.203(11) 0.065(4) 0.000(5) 0.014(4) 0.061(6)
C28 0.078(4) 0.092(5) 0.105(5) 0.009(4) 0.019(4) -0.015(4)
C30 0.131(7) 0.139(8) 0.096(5) 0.008(5) 0.040(5) 0.012(6)
Cl31 0.131(4) 0.276(10) 0.198(6) 0.024(6) 0.053(4) -0.069(5)
Cl32 0.222(6) 0.165(5) 0.168(4) -0.067(4) 0.053(4) -0.011(4)
Cl33 0.254(20) 0.223(16) 0.107(7) -0.022(9) 0.095(10) -0.004(13)
Cl34 0.259(20) 0.227(18) 0.250(18) -0.135(15) 0.074(16) -0.084(15)

loop_
_atom_site_label
_atom_site_type_symbol
_atom_site_fract_x
_atom_site_fract_y
_atom_site_fract_z
_atom_site_U_iso_or_equiv
_atom_site_thermal_displace_type
_atom_site_occupancy
_atom_site_calc_flag
_atom_site_refinement_flags
_atom_site_disorder_group
Fe Fe 0.74922(3) 0.46021(5) 0.48562(4) 0.0564(2) Uani 1 d . .
Cl1 Cl 0.67474(7) 0.38112(13) 0.50669(9) 0.0896(5) Uani 1 d . .
Cl2 Cl 0.76612(8) 0.57640(10) 0.56141(8) 0.0779(4) Uani 1 d . .
N1 N 0.7933(2) 0.4222(3) 0.4019(2) 0.0536(9) Uani 1 d . .
C2 C 0.7698(2) 0.4429(3) 0.3250(3) 0.0574(12) Uani 1 d . .
C3 C 0.7918(2) 0.4077(4) 0.2679(3) 0.0659(14) Uani 1 d . .
H3A H 0.7766 0.4234 0.2152 0.079 Uiso 1 calc R .
C4 C 0.8359(3) 0.3497(4) 0.2893(3) 0.077(2) Uani 1 d . .
H4A H 0.8497 0.3241 0.2508 0.092 Uiso 1 calc R .
C5 C 0.8597(3) 0.3290(4) 0.3667(3) 0.071(2) Uani 1 d . .
H5A H 0.8898 0.2896 0.3815 0.086 Uiso 1 calc R .
C6 C 0.8383(2) 0.3681(3) 0.4239(3) 0.0562(11) Uani 1 d . .
C7 C 0.7203(2) 0.5053(3) 0.3092(3) 0.0556(11) Uani 1 d . .
N7 N 0.7009(2) 0.5217(3) 0.3688(2) 0.0534(10) Uani 1 d . .
S7 S 0.70288(7) 0.54428(12) 0.21363(8) 0.0809(5) Uani 1 d . .
C8 C 0.6340(4) 0.5996(5) 0.1898(4) 0.102(3) Uani 1 d . .
H8A H 0.6252 0.6206 0.1368 0.153 Uiso 1 calc R .
H8B H 0.6374 0.6444 0.2261 0.153 Uiso 1 calc R .
H8C H 0.6023 0.5636 0.1935 0.153 Uiso 1 calc R .
C9 C 0.8632(2) 0.3576(3) 0.5112(3) 0.0579(12) Uani 1 d . .
N9 N 0.8331(2) 0.3898(3) 0.5537(2) 0.0568(10) Uani 1 d . .
S9 S 0.93299(7) 0.30792(12) 0.53666(10) 0.0811(5) Uani 1 d . .
C10 C 0.9496(4) 0.2701(6) 0.6347(5) 0.109(3) Uani 1 d . .
H10A H 0.9879 0.2429 0.6486 0.163 Uiso 1 calc R .
H10B H 0.9191 0.2319 0.6382 0.163 Uiso 1 calc R .
H10C H 0.9510 0.3151 0.6704 0.163 Uiso 1 calc R .
C11 C 0.6547(2) 0.5818(3) 0.3644(3) 0.0551(11) Uani 1 d . .
C12 C 0.6696(2) 0.6642(4) 0.3783(3) 0.0607(12) Uani 1 d . .
C13 C 0.6240(3) 0.7195(4) 0.3784(3) 0.075(2) Uani 1 d . .
H13A H 0.6332 0.7748 0.3879 0.090 Uiso 1 calc R .
C14 C 0.5652(3) 0.6936(5) 0.3645(4) 0.080(2) Uani 1 d . .
C15 C 0.5520(3) 0.6115(5) 0.3498(4) 0.081(2) Uani 1 d . .
H15A H 0.5123 0.5944 0.3393 0.097 Uiso 1 calc R .
C16 C 0.5955(2) 0.5535(4) 0.3500(3) 0.0657(14) Uani 1 d . .
C17 C 0.7332(3) 0.6947(4) 0.3897(4) 0.0695(14) Uani 1 d . .
H17A H 0.7372 0.7494 0.4110 0.104 Uiso 1 calc R .
H17B H 0.7417 0.6951 0.3397 0.104 Uiso 1 calc R .
H17C H 0.7610 0.6590 0.4257 0.104 Uiso 1 calc R .
C18 C 0.5160(4) 0.7536(6) 0.3669(6) 0.123(3) Uani 1 d . .
H18A H 0.4806 0.7238 0.3678 0.185 Uiso 1 calc R .
H18B H 0.5069 0.7881 0.3208 0.185 Uiso 1 calc R .
H18C H 0.5292 0.7870 0.4135 0.185 Uiso 1 calc R .
C19 C 0.5793(3) 0.4651(5) 0.3318(4) 0.084(2) Uani 1 d . .
H19A H 0.6035 0.4312 0.3734 0.126 Uiso 1 calc R .
H19B H 0.5864 0.4504 0.2826 0.126 Uiso 1 calc R .
H19C H 0.5377 0.4570 0.3277 0.126 Uiso 1 calc R .
C20 C 0.8552(2) 0.3966(4) 0.6379(3) 0.0615(13) Uani 1 d . .
C21 C 0.8330(3) 0.3437(4) 0.6853(3) 0.0709(14) Uani 1 d . .
C22 C 0.8529(3) 0.3570(5) 0.7667(4) 0.082(2) Uani 1 d . .
H22A H 0.8386 0.3229 0.7994 0.099 Uiso 1 calc R .
C23 C 0.8931(3) 0.4190(5) 0.8012(4) 0.089(2) Uani 1 d . .
C24 C 0.9133(3) 0.4686(5) 0.7516(4) 0.083(2) Uani 1 d . .
H24A H 0.9402 0.5104 0.7738 0.100 Uiso 1 calc R .
C25 C 0.8957(3) 0.4597(4) 0.6705(3) 0.0706(14) Uani 1 d . .
C26 C 0.7911(3) 0.2748(5) 0.6497(4) 0.093(2) Uani 1 d . .
H26A H 0.8109 0.2371 0.6240 0.139 Uiso 1 calc R .
H26B H 0.7561 0.2966 0.6118 0.139 Uiso 1 calc R .
H26C H 0.7795 0.2467 0.6907 0.139 Uiso 1 calc R .
C27 C 0.9119(4) 0.4322(7) 0.8897(4) 0.127(4) Uani 1 d . .
H27A H 0.8909 0.3943 0.9136 0.191 Uiso 1 calc R .
H27B H 0.9025 0.4874 0.9010 0.191 Uiso 1 calc R .
H27C H 0.9544 0.4232 0.9106 0.191 Uiso 1 calc R .
C28 C 0.9192(3) 0.5170(5) 0.6191(5) 0.093(2) Uani 1 d . .
H28A H 0.8862 0.5383 0.5775 0.140 Uiso 1 calc R .
H28B H 0.9459 0.4875 0.5965 0.140 Uiso 1 calc R .
H28C H 0.9404 0.5616 0.6507 0.140 Uiso 1 calc R .
C30 C 0.3894(5) 0.3922(7) 0.4375(5) 0.121(3) Uani 1 d . .
H30A H 0.3610 0.4355 0.4383 0.145 Uiso 0.70 calc PR 1
H30B H 0.3917 0.3552 0.4813 0.145 Uiso 0.70 calc PR 1
H30C H 0.3571 0.4271 0.4091 0.145 Uiso 0.30 d PR 2
H30D H 0.3858 0.3860 0.4899 0.145 Uiso 0.30 d PR 2
Cl31 Cl 0.4559(3) 0.4316(6) 0.4454(5) 0.201(4) Uani 0.70 d P 1
Cl32 Cl 0.3668(3) 0.3397(4) 0.3492(4) 0.185(2) Uani 0.70 d P 1
Cl33 Cl 0.4774(9) 0.3942(13) 0.4674(8) 0.186(8) Uani 0.30 d P 2
Cl34 Cl 0.3838(9) 0.2888(12) 0.4171(13) 0.245(9) Uani 0.30 d P 2

loop_
_atom_type_symbol
_atom_type_description
_atom_type_scat_dispersion_real
_atom_type_scat_dispersion_imag
_atom_type_scat_source
C C 0.0181 0.0091 'International Tables Vol C Tables 4.2.6.8 and 6.1.1.4'
H H 0.0000 0.0000 'International Tables Vol C Tables 4.2.6.8 and 6.1.1.4'
N N 0.0311 0.0180 'International Tables Vol C Tables 4.2.6.8 and 6.1.1.4'
S S 0.3331 0.5567 'International Tables Vol C Tables 4.2.6.8 and 6.1.1.4'
Cl Cl 0.3639 0.7018 'International Tables Vol C Tables 4.2.6.8 and 6.1.1.4'
Fe Fe -1.1336 3.1974 'International Tables Vol C Tables 4.2.6.8 and 6.1.1.4'

loop_
_geom_angle_atom_site_label_1
_geom_angle_atom_site_label_2
_geom_angle_atom_site_label_3
_geom_angle
N1 Fe N7 73.01(15)
N1 Fe Cl1 119.67(13)
N7 Fe Cl1 101.46(11)
N1 Fe N9 73.02(15)
N7 Fe N9 145.15(14)
Cl1 Fe N9 101.83(12)
N1 Fe Cl2 127.88(12)
N7 Fe Cl2 97.01(11)
Cl1 Fe Cl2 112.45(7)
N9 Fe Cl2 97.62(12)
C6 N1 C2 120.6(4)
C6 N1 Fe 119.1(3)
C2 N1 Fe 119.5(3)
N1 C2 C3 120.2(5)
N1 C2 C7 114.8(4)
C3 C2 C7 125.0(5)
C4 C3 C2 119.6(5)
C5 C4 C3 120.2(5)
C4 C5 C6 119.1(5)
N1 C6 C5 120.2(5)
N1 C6 C9 114.3(4)
C5 C6 C9 125.5(5)
N7 C7 C2 115.0(4)
N7 C7 S7 132.8(4)
C2 C7 S7 112.2(3)
C7 N7 C11 122.1(4)
C7 N7 Fe 116.8(3)
C11 N7 Fe 120.8(3)
C7 S7 C8 110.8(3)
N9 C9 C6 116.4(5)
N9 C9 S9 131.6(4)
C6 C9 S9 111.8(3)
C9 N9 C20 123.3(4)
C9 N9 Fe 115.3(3)
C20 N9 Fe 120.2(3)
C9 S9 C10 109.5(3)
C12 C11 C16 122.0(5)
C12 C11 N7 120.1(5)
C16 C11 N7 117.8(5)
C11 C12 C13 118.2(5)
C11 C12 C17 121.5(5)
C13 C12 C17 120.2(6)
C14 C13 C12 121.2(6)
C15 C14 C13 118.9(5)
C15 C14 C18 120.1(7)
C13 C14 C18 121.0(7)
C14 C15 C16 122.5(6)
C15 C16 C11 117.2(6)
C15 C16 C19 121.1(5)
C11 C16 C19 121.7(5)
C25 C20 C21 121.8(5)
C25 C20 N9 118.7(5)
C21 C20 N9 119.3(5)
C22 C21 C20 116.8(6)
C22 C21 C26 121.9(6)
C20 C21 C26 121.2(5)
C23 C22 C21 123.0(6)
C24 C23 C22 117.3(6)
C24 C23 C27 121.8(8)
C22 C23 C27 120.8(8)
C23 C24 C25 123.3(7)
C24 C25 C20 117.7(6)
C24 C25 C28 120.6(6)
C20 C25 C28 121.6(5)
Cl31 C30 Cl32 107.6(6)
Cl34 C30 Cl33 94.8(11)

loop_
_geom_bond_atom_site_label_1
_geom_bond_atom_site_label_2
_geom_bond_distance
Fe N1 2.123(4)
Fe N7 2.274(4)
Fe Cl1 2.276(2)
Fe N9 2.281(4)
Fe Cl2 2.284(2)
N1 C6 1.338(6)
N1 C2 1.350(6)
C2 C3 1.383(7)
C2 C7 1.499(7)
C3 C4 1.365(8)
C4 C5 1.359(8)
C5 C6 1.403(7)
C6 C9 1.491(7)
C7 N7 1.289(6)
C7 S7 1.738(5)
N7 C11 1.439(6)
S7 C8 1.779(7)
C9 N9 1.281(6)
C9 S9 1.752(5)
N9 C20 1.428(7)
S9 C10 1.771(8)
C11 C12 1.390(8)
C11 C16 1.405(7)
C12 C13 1.392(8)
C12 C17 1.519(8)
C13 C14 1.384(9)
C14 C15 1.379(10)
C14 C18 1.517(9)
C15 C16 1.383(9)
C16 C19 1.499(9)
C20 C25 1.400(9)
C20 C21 1.402(8)
C21 C22 1.393(9)
C21 C26 1.498(10)
C22 C23 1.391(11)
C23 C24 1.372(11)
C23 C27 1.510(9)
C24 C25 1.379(9)
C25 C28 1.511(9)
C30 Cl31 1.644(12)
C30 Cl34 1.72(2)
C30 Cl32 1.721(11)
C30 Cl33 1.96(2)
